data_7707690
loop_
_publ_author_name
'Sun, Zhen-Zhou'
'Zhu, Ning'
'Pan, Xun'
'Wang, Guo'
'Li, Zhong-Feng'
'Xin, Xiu-Lan'
'Han, Hong-Liang'
'Feng, Yue-Bing'
'Jin, Qiong-Hua'
'Yang, Yu-Ping'
'Yang, Wei'

_publ_section_title
;
 A new application of terahertz time-domain absorption spectra in
 luminescent complexes: characterization of the C-H\p weak interactions in
 Cu(I) complexes.
;
_journal_issue 29
_journal_name_full 'Dalton transactions (Cambridge, England : 2003)'
_journal_page_first 10214
_journal_page_last 10224
_journal_paper_doi 10.1039/d1dt01023a
_journal_volume 50
_journal_year 2021
_chemical_formula_moiety 'C45 H36 Cu N6 P2, Cl O4'
_chemical_formula_sum 'C45 H36 Cl Cu N6 O4 P2'
_chemical_formula_weight 885.73
_space_group_crystal_system triclinic
_space_group_IT_number 2
_space_group_name_Hall '-P 1'
_space_group_name_H-M_alt 'P -1'
_atom_sites_solution_hydrogens geom
_atom_sites_solution_primary dual
_audit_creation_date 2017-07-21
_audit_creation_method
;
Olex2 1.2
(compiled 2017.03.02 svn.r3394 for OlexSys, GUI svn.r5324)
;
_audit_update_record
;
2020-09-23 deposited with the CCDC.	2021-06-16 downloaded from the CCDC.
;
_cell_angle_alpha 93.6136(6)
_cell_angle_beta 95.5540(7)
_cell_angle_gamma 106.3598(8)
_cell_formula_units_Z 2
_cell_length_a 8.73042(9)
_cell_length_b 12.10099(11)
_cell_length_c 20.22005(13)
_cell_measurement_reflns_used 17789
_cell_measurement_temperature 98.00(10)
_cell_measurement_theta_max 73.6470
_cell_measurement_theta_min 3.8240
_cell_volume 2030.93(3)
_computing_cell_refinement 'CrysAlisPro 1.171.39.33c (Rigaku OD, 2017)'
_computing_data_collection 'CrysAlisPro 1.171.39.33c (Rigaku OD, 2017)'
_computing_data_reduction 'CrysAlisPro 1.171.39.33c (Rigaku OD, 2017)'
_computing_molecular_graphics 'Olex2 (Dolomanov et al., 2009)'
_computing_publication_material 'Olex2 (Dolomanov et al., 2009)'
_computing_structure_refinement 'ShelXL (Sheldrick, 2015)'
_computing_structure_solution 'ShelXT (Sheldrick, 2015)'
_diffrn_ambient_environment N~2~
_diffrn_ambient_temperature 98.00(10)
_diffrn_detector 'CCD plate'
_diffrn_measured_fraction_theta_full 0.995
_diffrn_measured_fraction_theta_max 0.968
_diffrn_measurement_details
;
List of Runs (angles in degrees, time in seconds):

  # Type    Start    End  Width  t~exp~   \w     \q     \k     \f   Frames
#--------------------------------------------------------------------------
  1  \w    -18.00  89.00   0.50    0.50    --    0.00  19.00  60.00  214
  2  \w    -17.00  89.00   0.50    0.50    --    0.00  37.00 -60.00  212
  3  \w    -89.00  10.00   0.50    0.50    --    0.00 -37.00-150.00  198
  4  \w     25.00  89.00   0.50    0.50    --    0.00  77.00 120.00  128
  5  \w    -29.00  15.00   0.50    0.50    --    0.00  77.00 120.00   88
  6  \w     57.00  88.00   0.50    0.50    --    0.00  82.00 150.00   62
  7  \w    -40.00  17.00   0.50    0.50    --    0.00 -37.00-120.00  114
  8  \w      6.00 111.00   0.50    1.00    --   94.60 -30.00 -30.00  210
  9  \w    135.00 178.00   0.50    1.00    --   94.60  82.00-120.00   86
 10  \w      6.00 114.00   0.50    1.00    --   94.60 -45.00 120.00  216
 11  \w     48.00 113.00   0.50    1.00    --   94.60 -15.00 -60.00  130
 12  \w      7.00  45.00   0.50    1.00    --   94.60 -15.00 -60.00   76
 13  \w     52.00 123.00   0.50    1.00    --   94.60 -82.00  90.00  142
 14  \w     87.00 184.00   0.50    1.00    --   94.60  15.00 -60.00  194
 15  \w     31.00 126.00   0.50    1.00    --   94.60 -82.00 -60.00  190
 16  \w     75.00 100.00   0.50    1.00    --   94.60  82.00-120.00   50
 17  \w     81.00 114.00   0.50    1.00    --   94.60 -82.00   0.00   66
 18  \w     87.00 126.00   0.50    1.00    --   94.60 -82.00 150.00   78
 19  \w    117.00 184.00   0.50    1.00    --   94.60  30.00-120.00  134
 20  \w     52.00 112.00   0.50    1.00    --   94.60 -61.00 150.00  120
 21  \w     65.00 113.00   0.50    1.00    --   94.60  77.00 120.00   96
 22  \w    135.00 161.00   0.50    1.00    --   94.60  77.00 120.00   52
 23  \w     93.00 119.00   0.50    1.00    --   94.60 -82.00-150.00   52
 24  \w      5.00  47.00   0.50    1.00    --   94.60 -82.00-150.00   84
 25  \w     43.00  80.00   0.50    1.00    --   94.60 -82.00 150.00   74
 26  \w      5.00 101.00   0.50    1.00    --   94.60 -61.00 -60.00  192
;
_diffrn_measurement_device 'four-circle diffractometer'
_diffrn_measurement_device_type 'XtaLAB AFC12 (RINC): Kappa dual home/near'
_diffrn_measurement_method '\w scans'
_diffrn_orient_matrix_type 'CrysAlisPro convention (1999,Acta A55,543-557)'
_diffrn_orient_matrix_UB_11 0.1097966000
_diffrn_orient_matrix_UB_12 0.0283955000
_diffrn_orient_matrix_UB_13 -0.0556151000
_diffrn_orient_matrix_UB_21 0.1477899000
_diffrn_orient_matrix_UB_22 0.0441786000
_diffrn_orient_matrix_UB_23 0.0530738000
_diffrn_orient_matrix_UB_31 0.0203669000
_diffrn_orient_matrix_UB_32 -0.1224945000
_diffrn_orient_matrix_UB_33 -0.0016602000
_diffrn_radiation_monochromator mirror
_diffrn_radiation_probe x-ray
_diffrn_radiation_type CuK\a
_diffrn_radiation_wavelength 1.54184
_diffrn_reflns_av_R_equivalents 0.0599
_diffrn_reflns_av_unetI/netI 0.0459
_diffrn_reflns_Laue_measured_fraction_full 0.995
_diffrn_reflns_Laue_measured_fraction_max 0.968
_diffrn_reflns_limit_h_max 10
_diffrn_reflns_limit_h_min -8
_diffrn_reflns_limit_k_max 12
_diffrn_reflns_limit_k_min -14
_diffrn_reflns_limit_l_max 25
_diffrn_reflns_limit_l_min -25
_diffrn_reflns_number 23122
_diffrn_reflns_point_group_measured_fraction_full 0.995
_diffrn_reflns_point_group_measured_fraction_max 0.968
_diffrn_reflns_theta_full 67.684
_diffrn_reflns_theta_max 73.862
_diffrn_reflns_theta_min 3.824
_diffrn_source 'micro-focus sealed X-ray tube'
_diffrn_source_type 'Rigaku (Cu) X-ray Source'
_exptl_absorpt_coefficient_mu 2.540
_exptl_absorpt_correction_T_max 1.00000
_exptl_absorpt_correction_T_min 0.68612
_exptl_absorpt_correction_type multi-scan
_exptl_absorpt_process_details
;
CrysAlisPro 1.171.39.33c (Rigaku Oxford Diffraction, 2017)
Empirical absorption correction using spherical harmonics,
 implemented in SCALE3 ABSPACK scaling algorithm.
;
_exptl_crystal_colour 'clear yellowish yellow'
_exptl_crystal_colour_lustre clear
_exptl_crystal_colour_modifier yellowish
_exptl_crystal_colour_primary yellow
_exptl_crystal_density_diffrn 1.448
_exptl_crystal_description block
_exptl_crystal_F_000 912
_exptl_crystal_size_max 0.2
_exptl_crystal_size_mid 0.2
_exptl_crystal_size_min 0.2
_refine_diff_density_max 1.695
_refine_diff_density_min -1.067
_refine_diff_density_rms 0.103
_refine_ls_extinction_method none
_refine_ls_goodness_of_fit_ref 1.090
_refine_ls_hydrogen_treatment constr
_refine_ls_matrix_type full
_refine_ls_number_parameters 532
_refine_ls_number_reflns 7959
_refine_ls_number_restraints 0
_refine_ls_restrained_S_all 1.090
_refine_ls_R_factor_all 0.0578
_refine_ls_R_factor_gt 0.0556
_refine_ls_shift/su_max 0.001
_refine_ls_shift/su_mean 0.000
_refine_ls_structure_factor_coef Fsqd
_refine_ls_weighting_details 'w=1/[\s^2^(Fo^2^)+(0.1040P)^2^+1.3810P] where P=(Fo^2^+2Fc^2^)/3'
_refine_ls_weighting_scheme calc
_refine_ls_wR_factor_gt 0.1588
_refine_ls_wR_factor_ref 0.1612
_reflns_Friedel_coverage 0.000
_reflns_number_gt 7361
_reflns_number_total 7959
_reflns_threshold_expression 'I > 2\s(I)'
_cod_data_source_file d1dt01023a2.cif
_cod_data_source_block 20171229-8
_cod_depositor_comments 'Adding full bibliography for 7707686--7707690.cif.'
_cod_database_code 7707690
_shelx_shelxl_version_number 2014/7
_chemical_oxdiff_formula 'C20 H30 N2 P2 Cu1 Cl1 O4'
_shelx_space_group_comment
;
The symmetry employed for this shelxl refinement is uniquely defined
by the following loop, which should always be used as a source of
symmetry information in preference to the above space-group names.
They are only intended as comments.
;
_reflns_odcompleteness_completeness 99.53
_reflns_odcompleteness_iscentric 1
_reflns_odcompleteness_theta 66.97
_olex2_refinement_description
;
1. Fixed Uiso
 At 1.2 times of:
  All C(H) groups, All C(H,H) groups
2.a Secondary CH2 refined with riding coordinates:
 C20(H20A,H20B), C33(H33A,H33B)
2.b Aromatic/amide H refined with riding coordinates:
 C45(H45), C28(H28), C1(H1), C8(H8), C35(H35), C19(H19), C39(H39), C32(H32),
 C16(H16), C10(H10), C37(H37), C42(H42), C41(H41), C2(H2), C30(H30), C44(H44),
 C43(H43), C3(H3), C18(H18), C29(H29), C38(H38), C17(H17), C13(H13), C36(H36),
 C26(H26), C31(H31), C22(H22), C14(H14), C9(H9), C24(H24), C25(H25), C23(H23)
;
_olex2_submission_special_instructions 'No special instructions were received'
_oxdiff_exptl_absorpt_empirical_details
;
Empirical correction (ABSPACK) includes:
- Absorption correction using spherical harmonics
- Frame scaling
;
_oxdiff_exptl_absorpt_empirical_full_max 4.658
_oxdiff_exptl_absorpt_empirical_full_min 0.321

loop_
_space_group_symop_operation_xyz
'x, y, z'
'-x, -y, -z'

loop_
_atom_site_label
_atom_site_type_symbol
_atom_site_fract_x
_atom_site_fract_y
_atom_site_fract_z
_atom_site_U_iso_or_equiv
_atom_site_adp_type
_atom_site_occupancy
_atom_site_site_symmetry_order
_atom_site_calc_flag
_atom_site_refinement_flags_posn
_atom_site_refinement_flags_adp
_atom_site_refinement_flags_occupancy
_atom_site_disorder_assembly
_atom_site_disorder_group
Cu1 Cu 0.40472(4) 0.74796(3) 0.27155(2) 0.01697(13) Uani 1 1 d . . . . .
Cl1 Cl 0.43508(7) 0.30250(5) 0.24999(3) 0.02393(16) Uani 1 1 d . . . . .
P1 P 0.66642(6) 0.76884(5) 0.26286(3) 0.01647(16) Uani 1 1 d . . . . .
P2 P 0.28918(6) 0.68613(5) 0.16798(3) 0.01618(15) Uani 1 1 d . . . . .
N2 N 0.3657(2) 0.87162(18) 0.33787(10) 0.0177(4) Uani 1 1 d . . . . .
O2 O 0.5759(3) 0.40007(19) 0.26358(13) 0.0413(5) Uani 1 1 d . . . . .
N1 N 0.3588(2) 0.65172(19) 0.35143(10) 0.0194(4) Uani 1 1 d . . . . .
O1 O 0.3553(3) 0.28520(19) 0.30948(11) 0.0360(5) Uani 1 1 d . . . . .
N6 N 0.5680(2) 0.65166(19) 0.01769(11) 0.0202(4) Uani 1 1 d . . . . .
N5 N 0.5825(2) 0.67039(18) 0.13345(10) 0.0182(4) Uani 1 1 d . . . . .
N3 N 0.2766(3) 0.6931(2) 0.58309(12) 0.0280(5) Uani 1 1 d . . . . .
O3 O 0.3268(3) 0.3250(3) 0.19857(12) 0.0514(7) Uani 1 1 d . . . . .
N4 N 0.2546(3) 0.9180(2) 0.56625(11) 0.0270(5) Uani 1 1 d . . . . .
O4 O 0.4788(3) 0.2002(2) 0.23143(15) 0.0504(6) Uani 1 1 d . . . . .
C6 C 0.3397(3) 0.7142(2) 0.40633(12) 0.0170(5) Uani 1 1 d . . . . .
C34 C 0.0919(3) 0.5786(2) 0.15072(13) 0.0189(5) Uani 1 1 d . . . . .
C40 C 0.2853(3) 0.7999(2) 0.11356(13) 0.0183(5) Uani 1 1 d . . . . .
C45 C 0.3158(3) 0.7942(2) 0.04708(13) 0.0214(5) Uani 1 1 d . . . . .
H45 H 0.3324 0.7275 0.0276 0.026 Uiso 1 1 calc R . . . .
C5 C 0.3390(3) 0.8326(2) 0.39890(12) 0.0170(5) Uani 1 1 d . . . . .
C28 C 0.7035(3) 0.9772(2) 0.20816(13) 0.0217(5) Uani 1 1 d . . . . .
H28 H 0.5926 0.9500 0.1970 0.026 Uiso 1 1 calc R . . . .
C15 C 0.6551(3) 0.6989(2) 0.07578(12) 0.0181(5) Uani 1 1 d . . . . .
C1 C 0.3706(3) 0.9814(2) 0.33104(13) 0.0213(5) Uani 1 1 d . . . . .
H1 H 0.3920 1.0100 0.2902 0.026 Uiso 1 1 calc R . . . .
C8 C 0.3307(3) 0.5556(2) 0.47327(14) 0.0247(5) Uani 1 1 d . . . . .
H8 H 0.3215 0.5232 0.5137 0.030 Uiso 1 1 calc R . . . .
C12 C 0.2975(3) 0.7404(2) 0.52437(12) 0.0210(5) Uani 1 1 d . . . . .
C35 C 0.0400(3) 0.5068(2) 0.20040(14) 0.0247(5) Uani 1 1 d . . . . .
H35 H 0.1037 0.5166 0.2412 0.030 Uiso 1 1 calc R . . . .
C19 C 0.6387(3) 0.6718(2) -0.03841(13) 0.0225(5) Uani 1 1 d . . . . .
H19 H 0.5784 0.6391 -0.0790 0.027 Uiso 1 1 calc R . . . .
C39 C -0.0054(3) 0.5640(2) 0.09001(13) 0.0213(5) Uani 1 1 d . . . . .
H39 H 0.0283 0.6111 0.0564 0.026 Uiso 1 1 calc R . . . .
C32 C 0.9516(3) 0.9507(2) 0.25819(14) 0.0239(5) Uani 1 1 d . . . . .
H32 H 1.0075 0.9062 0.2804 0.029 Uiso 1 1 calc R . . . .
C4 C 0.3140(3) 0.9018(2) 0.45276(12) 0.0194(5) Uani 1 1 d . . . . .
C11 C 0.2884(3) 0.8525(2) 0.51608(12) 0.0206(5) Uani 1 1 d . . . . .
C16 C 0.8116(3) 0.7743(2) 0.07931(13) 0.0218(5) Uani 1 1 d . . . . .
H16 H 0.8668 0.8115 0.1200 0.026 Uiso 1 1 calc R . . . .
C10 C 0.3645(3) 0.5438(2) 0.35722(14) 0.0248(5) Uani 1 1 d . . . . .
H10 H 0.3783 0.5007 0.3197 0.030 Uiso 1 1 calc R . . . .
C20 C 0.6824(3) 0.6646(2) 0.19499(12) 0.0190(5) Uani 1 1 d . . . . .
H20A H 0.7937 0.6810 0.1865 0.023 Uiso 1 1 calc R . . . .
H20B H 0.6490 0.5869 0.2088 0.023 Uiso 1 1 calc R . . . .
C7 C 0.3241(3) 0.6691(2) 0.46844(13) 0.0196(5) Uani 1 1 d . . . . .
C37 C -0.2029(3) 0.4074(2) 0.12896(15) 0.0280(6) Uani 1 1 d . . . . .
H37 H -0.3013 0.3503 0.1217 0.034 Uiso 1 1 calc R . . . .
C42 C 0.2653(3) 0.9946(2) 0.10408(15) 0.0282(6) Uani 1 1 d . . . . .
H42 H 0.2475 1.0612 0.1231 0.034 Uiso 1 1 calc R . . . .
C41 C 0.2593(3) 0.9007(2) 0.14127(13) 0.0231(5) Uani 1 1 d . . . . .
H41 H 0.2375 0.9052 0.1853 0.028 Uiso 1 1 calc R . . . .
C2 C 0.3453(3) 1.0558(2) 0.38181(14) 0.0248(5) Uani 1 1 d . . . . .
H2 H 0.3481 1.1314 0.3745 0.030 Uiso 1 1 calc R . . . .
C33 C 0.4142(3) 0.6043(2) 0.12885(12) 0.0184(5) Uani 1 1 d . . . . .
H33A H 0.4057 0.5339 0.1505 0.022 Uiso 1 1 calc R . . . .
H33B H 0.3723 0.5824 0.0822 0.022 Uiso 1 1 calc R . . . .
C21 C 0.7813(3) 0.7364(2) 0.33554(13) 0.0204(5) Uani 1 1 d . . . . .
C27 C 0.7843(3) 0.9086(2) 0.24199(12) 0.0184(5) Uani 1 1 d . . . . .
C30 C 0.9529(3) 1.1265(2) 0.20766(14) 0.0264(6) Uani 1 1 d . . . . .
H30 H 1.0090 1.1989 0.1965 0.032 Uiso 1 1 calc R . . . .
C44 C 0.3215(3) 0.8880(2) 0.00988(14) 0.0246(5) Uani 1 1 d . . . . .
H44 H 0.3412 0.8833 -0.0344 0.030 Uiso 1 1 calc R . . . .
C43 C 0.2980(3) 0.9878(2) 0.03835(15) 0.0275(6) Uani 1 1 d . . . . .
H43 H 0.3042 1.0506 0.0134 0.033 Uiso 1 1 calc R . . . .
C3 C 0.3161(3) 1.0149(2) 0.44292(14) 0.0243(5) Uani 1 1 d . . . . .
H3 H 0.2979 1.0627 0.4773 0.029 Uiso 1 1 calc R . . . .
C18 C 0.7958(3) 0.7384(2) -0.03926(14) 0.0255(6) Uani 1 1 d . . . . .
H18 H 0.8422 0.7468 -0.0788 0.031 Uiso 1 1 calc R . . . .
C29 C 0.7866(3) 1.0851(2) 0.19104(14) 0.0262(6) Uani 1 1 d . . . . .
H29 H 0.7316 1.1298 0.1685 0.031 Uiso 1 1 calc R . . . .
C38 C -0.1533(3) 0.4786(2) 0.07965(14) 0.0261(6) Uani 1 1 d . . . . .
H38 H -0.2188 0.4697 0.0394 0.031 Uiso 1 1 calc R . . . .
C17 C 0.8814(3) 0.7920(2) 0.02120(14) 0.0253(6) Uani 1 1 d . . . . .
H17 H 0.9859 0.8398 0.0225 0.030 Uiso 1 1 calc R . . . .
C13 C 0.2336(4) 0.8702(3) 0.62341(14) 0.0320(6) Uani 1 1 d . . . . .
H13 H 0.2095 0.9120 0.6591 0.038 Uiso 1 1 calc R . . . .
C36 C -0.1061(3) 0.4208(3) 0.18939(15) 0.0286(6) Uani 1 1 d . . . . .
H36 H -0.1391 0.3722 0.2224 0.034 Uiso 1 1 calc R . . . .
C26 C 0.7989(4) 0.8061(3) 0.39509(15) 0.0325(6) Uani 1 1 d . . . . .
H26 H 0.7629 0.8715 0.3956 0.039 Uiso 1 1 calc R . . . .
C31 C 1.0338(3) 1.0593(2) 0.24088(14) 0.0266(6) Uani 1 1 d . . . . .
H31 H 1.1447 1.0870 0.2518 0.032 Uiso 1 1 calc R . . . .
C22 C 0.8362(3) 0.6393(3) 0.33595(15) 0.0290(6) Uani 1 1 d . . . . .
H22 H 0.8268 0.5928 0.2965 0.035 Uiso 1 1 calc R . . . .
C14 C 0.2467(4) 0.7596(3) 0.63165(14) 0.0313(6) Uani 1 1 d . . . . .
H14 H 0.2338 0.7313 0.6731 0.038 Uiso 1 1 calc R . . . .
C9 C 0.3507(3) 0.4928(2) 0.41747(15) 0.0288(6) Uani 1 1 d . . . . .
H9 H 0.3551 0.4172 0.4197 0.035 Uiso 1 1 calc R . . . .
C24 C 0.9202(3) 0.6800(3) 0.45407(15) 0.0324(7) Uani 1 1 d . . . . .
H24 H 0.9638 0.6603 0.4939 0.039 Uiso 1 1 calc R . . . .
C25 C 0.8702(4) 0.7780(3) 0.45341(15) 0.0383(7) Uani 1 1 d . . . . .
H25 H 0.8844 0.8261 0.4926 0.046 Uiso 1 1 calc R . . . .
C23 C 0.9056(3) 0.6110(3) 0.39537(17) 0.0353(7) Uani 1 1 d . . . . .
H23 H 0.9419 0.5457 0.3954 0.042 Uiso 1 1 calc R . . . .

loop_
_atom_site_aniso_label
_atom_site_aniso_U_11
_atom_site_aniso_U_22
_atom_site_aniso_U_33
_atom_site_aniso_U_23
_atom_site_aniso_U_13
_atom_site_aniso_U_12
Cu1 0.01184(19) 0.0210(2) 0.0197(2) 0.00629(15) 0.00216(14) 0.00642(15)
Cl1 0.0222(3) 0.0208(3) 0.0302(3) 0.0084(2) 0.0034(2) 0.0071(2)
P1 0.0103(3) 0.0197(3) 0.0210(3) 0.0062(2) 0.0008(2) 0.0063(2)
P2 0.0101(3) 0.0195(3) 0.0201(3) 0.0054(2) 0.0015(2) 0.0055(2)
N2 0.0118(8) 0.0209(11) 0.0219(10) 0.0074(8) 0.0017(7) 0.0060(8)
O2 0.0297(11) 0.0295(12) 0.0606(15) 0.0073(10) 0.0138(10) -0.0013(9)
N1 0.0161(9) 0.0216(11) 0.0229(10) 0.0067(8) 0.0016(8) 0.0088(8)
O1 0.0445(12) 0.0305(11) 0.0329(11) 0.0135(9) 0.0132(9) 0.0054(9)
N6 0.0165(9) 0.0219(11) 0.0244(10) 0.0042(8) 0.0029(8) 0.0088(8)
N5 0.0110(9) 0.0233(11) 0.0219(10) 0.0055(8) 0.0012(7) 0.0071(8)
N3 0.0267(11) 0.0331(13) 0.0245(11) 0.0107(10) 0.0031(9) 0.0073(10)
O3 0.0414(13) 0.0763(19) 0.0404(13) 0.0275(13) -0.0042(10) 0.0218(13)
N4 0.0283(11) 0.0284(12) 0.0244(11) 0.0034(9) 0.0029(9) 0.0085(10)
O4 0.0598(15) 0.0301(12) 0.0688(17) 0.0038(11) 0.0203(13) 0.0212(11)
C6 0.0111(10) 0.0209(12) 0.0189(11) 0.0055(9) 0.0005(8) 0.0044(9)
C34 0.0125(10) 0.0192(12) 0.0272(12) 0.0046(10) 0.0042(9) 0.0068(9)
C40 0.0093(9) 0.0203(12) 0.0265(12) 0.0069(10) 0.0004(9) 0.0056(9)
C45 0.0144(10) 0.0242(13) 0.0281(13) 0.0076(10) 0.0047(9) 0.0079(9)
C5 0.0100(10) 0.0213(12) 0.0205(11) 0.0063(9) 0.0010(8) 0.0051(9)
C28 0.0162(11) 0.0263(13) 0.0242(12) 0.0070(10) 0.0004(9) 0.0081(10)
C15 0.0141(10) 0.0182(12) 0.0262(12) 0.0056(9) 0.0034(9) 0.0103(9)
C1 0.0180(11) 0.0219(13) 0.0250(12) 0.0090(10) 0.0014(9) 0.0062(9)
C8 0.0248(12) 0.0243(14) 0.0272(13) 0.0103(11) 0.0028(10) 0.0089(10)
C12 0.0147(10) 0.0266(13) 0.0206(12) 0.0076(10) 0.0001(9) 0.0037(9)
C35 0.0166(11) 0.0307(14) 0.0274(13) 0.0088(11) 0.0021(10) 0.0064(10)
C19 0.0218(12) 0.0276(14) 0.0233(12) 0.0060(10) 0.0047(10) 0.0143(10)
C39 0.0164(11) 0.0233(13) 0.0253(12) 0.0034(10) 0.0007(9) 0.0079(10)
C32 0.0140(11) 0.0272(14) 0.0323(13) 0.0089(11) 0.0022(9) 0.0080(10)
C4 0.0148(10) 0.0212(12) 0.0214(12) 0.0033(10) -0.0002(9) 0.0045(9)
C11 0.0169(11) 0.0242(13) 0.0203(12) 0.0032(10) 0.0007(9) 0.0053(9)
C16 0.0134(10) 0.0271(14) 0.0263(12) 0.0070(10) 0.0004(9) 0.0081(10)
C10 0.0285(13) 0.0203(13) 0.0299(14) 0.0068(10) 0.0068(10) 0.0119(10)
C20 0.0150(10) 0.0203(12) 0.0239(12) 0.0061(9) 0.0008(9) 0.0086(9)
C7 0.0143(10) 0.0217(13) 0.0232(12) 0.0077(10) -0.0004(9) 0.0055(9)
C37 0.0133(11) 0.0245(14) 0.0441(16) 0.0021(12) 0.0020(10) 0.0030(10)
C42 0.0251(12) 0.0227(14) 0.0394(15) 0.0056(12) -0.0014(11) 0.0122(11)
C41 0.0182(11) 0.0263(13) 0.0273(13) 0.0042(10) 0.0009(9) 0.0107(10)
C2 0.0245(12) 0.0215(13) 0.0303(14) 0.0084(11) 0.0020(10) 0.0090(10)
C33 0.0125(10) 0.0189(12) 0.0258(12) 0.0058(9) 0.0036(9) 0.0066(9)
C21 0.0126(10) 0.0255(13) 0.0231(12) 0.0089(10) -0.0002(9) 0.0047(9)
C27 0.0139(10) 0.0200(12) 0.0231(12) 0.0052(9) 0.0021(9) 0.0074(9)
C30 0.0241(12) 0.0213(13) 0.0347(14) 0.0084(11) 0.0093(11) 0.0050(10)
C44 0.0175(11) 0.0298(14) 0.0300(13) 0.0134(11) 0.0066(10) 0.0091(10)
C43 0.0172(11) 0.0269(14) 0.0405(15) 0.0157(12) 0.0024(10) 0.0074(10)
C3 0.0239(12) 0.0232(13) 0.0270(13) 0.0023(10) 0.0013(10) 0.0091(10)
C18 0.0218(12) 0.0320(15) 0.0298(13) 0.0113(11) 0.0105(10) 0.0153(11)
C29 0.0246(13) 0.0294(14) 0.0282(13) 0.0108(11) 0.0028(10) 0.0118(11)
C38 0.0174(11) 0.0274(14) 0.0327(14) -0.0002(11) -0.0032(10) 0.0082(10)
C17 0.0143(11) 0.0298(14) 0.0355(14) 0.0114(11) 0.0058(10) 0.0096(10)
C13 0.0351(15) 0.0389(17) 0.0219(13) 0.0031(12) 0.0057(11) 0.0099(13)
C36 0.0187(12) 0.0276(14) 0.0399(15) 0.0132(12) 0.0084(11) 0.0037(10)
C26 0.0318(14) 0.0438(18) 0.0291(14) 0.0042(12) -0.0017(11) 0.0242(13)
C31 0.0157(11) 0.0275(14) 0.0364(15) 0.0075(11) 0.0039(10) 0.0047(10)
C22 0.0243(13) 0.0260(14) 0.0363(15) 0.0066(12) -0.0063(11) 0.0089(11)
C14 0.0346(14) 0.0374(16) 0.0203(13) 0.0077(11) 0.0042(11) 0.0065(12)
C9 0.0328(14) 0.0227(14) 0.0356(15) 0.0117(12) 0.0051(12) 0.0133(11)
C24 0.0164(12) 0.0469(18) 0.0320(15) 0.0183(13) -0.0049(10) 0.0057(12)
C25 0.0325(15) 0.064(2) 0.0241(14) 0.0057(14) -0.0027(11) 0.0247(15)
C23 0.0273(14) 0.0282(15) 0.0487(18) 0.0159(14) -0.0101(12) 0.0076(12)

loop_
_atom_type_symbol
_atom_type_description
_atom_type_scat_dispersion_real
_atom_type_scat_dispersion_imag
_atom_type_scat_source
C C 0.0181 0.0091 'International Tables Vol C Tables 4.2.6.8 and 6.1.1.4'
H H 0.0000 0.0000 'International Tables Vol C Tables 4.2.6.8 and 6.1.1.4'
Cl Cl 0.3639 0.7018 'International Tables Vol C Tables 4.2.6.8 and 6.1.1.4'
Cu Cu -1.9646 0.5888 'International Tables Vol C Tables 4.2.6.8 and 6.1.1.4'
N N 0.0311 0.0180 'International Tables Vol C Tables 4.2.6.8 and 6.1.1.4'
O O 0.0492 0.0322 'International Tables Vol C Tables 4.2.6.8 and 6.1.1.4'
P P 0.2955 0.4335 'International Tables Vol C Tables 4.2.6.8 and 6.1.1.4'

loop_
_geom_angle_atom_site_label_1
_geom_angle_atom_site_label_2
_geom_angle_atom_site_label_3
_geom_angle
_geom_angle_site_symmetry_1
_geom_angle_site_symmetry_3
_geom_angle_publ_flag
P2 Cu1 P1 102.72(3) . . ?
N2 Cu1 P1 113.84(6) . . ?
N2 Cu1 P2 129.29(6) . . ?
N1 Cu1 P1 103.98(6) . . ?
N1 Cu1 P2 123.55(6) . . ?
N1 Cu1 N2 80.95(8) . . ?
O2 Cl1 O1 109.14(14) . . ?
O3 Cl1 O2 109.53(15) . . ?
O3 Cl1 O1 108.25(15) . . ?
O3 Cl1 O4 111.10(18) . . ?
O4 Cl1 O2 110.20(15) . . ?
O4 Cl1 O1 108.58(15) . . ?
C20 P1 Cu1 109.04(8) . . ?
C21 P1 Cu1 115.68(8) . . ?
C21 P1 C20 103.95(12) . . ?
C27 P1 Cu1 116.55(8) . . ?
C27 P1 C20 104.82(11) . . ?
C27 P1 C21 105.57(11) . . ?
C34 P2 Cu1 121.76(8) . . ?
C34 P2 C33 99.76(11) . . ?
C40 P2 Cu1 114.97(9) . . ?
C40 P2 C34 106.35(11) . . ?
C40 P2 C33 104.47(11) . . ?
C33 P2 Cu1 107.16(8) . . ?
C5 N2 Cu1 112.35(16) . . ?
C1 N2 Cu1 130.43(17) . . ?
C1 N2 C5 117.1(2) . . ?
C6 N1 Cu1 112.91(16) . . ?
C10 N1 Cu1 128.28(18) . . ?
C10 N1 C6 118.3(2) . . ?
C15 N6 C19 117.8(2) . . ?
C15 N5 C20 119.41(18) . . ?
C15 N5 C33 120.5(2) . . ?
C33 N5 C20 115.79(19) . . ?
C14 N3 C12 115.6(2) . . ?
C13 N4 C11 116.1(2) . . ?
N1 C6 C5 117.0(2) . . ?
N1 C6 C7 122.5(2) . . ?
C7 C6 C5 120.5(2) . . ?
C35 C34 P2 117.76(19) . . ?
C39 C34 P2 122.93(19) . . ?
C39 C34 C35 119.3(2) . . ?
C45 C40 P2 123.6(2) . . ?
C41 C40 P2 117.7(2) . . ?
C41 C40 C45 118.6(2) . . ?
C40 C45 H45 119.9 . . ?
C44 C45 C40 120.3(3) . . ?
C44 C45 H45 119.9 . . ?
N2 C5 C6 116.5(2) . . ?
N2 C5 C4 122.9(2) . . ?
C4 C5 C6 120.5(2) . . ?
C27 C28 H28 119.6 . . ?
C29 C28 H28 119.6 . . ?
C29 C28 C27 120.9(2) . . ?
N6 C15 N5 116.7(2) . . ?
N6 C15 C16 122.2(2) . . ?
N5 C15 C16 121.2(2) . . ?
N2 C1 H1 118.2 . . ?
N2 C1 C2 123.6(2) . . ?
C2 C1 H1 118.2 . . ?
C7 C8 H8 120.5 . . ?
C9 C8 H8 120.5 . . ?
C9 C8 C7 119.1(2) . . ?
N3 C12 C11 122.0(3) . . ?
N3 C12 C7 117.8(2) . . ?
C11 C12 C7 120.2(2) . . ?
C34 C35 H35 119.8 . . ?
C36 C35 C34 120.5(2) . . ?
C36 C35 H35 119.8 . . ?
N6 C19 H19 118.1 . . ?
N6 C19 C18 123.8(2) . . ?
C18 C19 H19 118.1 . . ?
C34 C39 H39 120.0 . . ?
C34 C39 C38 120.0(2) . . ?
C38 C39 H39 120.0 . . ?
C27 C32 H32 120.1 . . ?
C31 C32 H32 120.1 . . ?
C31 C32 C27 119.8(2) . . ?
C5 C4 C11 118.8(2) . . ?
C3 C4 C5 118.0(2) . . ?
C3 C4 C11 123.2(2) . . ?
N4 C11 C12 121.3(2) . . ?
N4 C11 C4 118.0(2) . . ?
C12 C11 C4 120.7(2) . . ?
C15 C16 H16 120.8 . . ?
C17 C16 C15 118.5(2) . . ?
C17 C16 H16 120.8 . . ?
N1 C10 H10 118.7 . . ?
N1 C10 C9 122.7(3) . . ?
C9 C10 H10 118.7 . . ?
P1 C20 H20A 109.3 . . ?
P1 C20 H20B 109.3 . . ?
N5 C20 P1 111.48(16) . . ?
N5 C20 H20A 109.3 . . ?
N5 C20 H20B 109.3 . . ?
H20A C20 H20B 108.0 . . ?
C6 C7 C12 119.0(2) . . ?
C8 C7 C6 118.2(2) . . ?
C8 C7 C12 122.8(2) . . ?
C38 C37 H37 119.9 . . ?
C38 C37 C36 120.1(2) . . ?
C36 C37 H37 119.9 . . ?
C41 C42 H42 120.3 . . ?
C43 C42 H42 120.3 . . ?
C43 C42 C41 119.4(3) . . ?
C40 C41 H41 119.4 . . ?
C42 C41 C40 121.1(3) . . ?
C42 C41 H41 119.4 . . ?
C1 C2 H2 120.6 . . ?
C3 C2 C1 118.8(2) . . ?
C3 C2 H2 120.6 . . ?
P2 C33 H33A 109.0 . . ?
P2 C33 H33B 109.0 . . ?
N5 C33 P2 112.85(17) . . ?
N5 C33 H33A 109.0 . . ?
N5 C33 H33B 109.0 . . ?
H33A C33 H33B 107.8 . . ?
C26 C21 P1 117.7(2) . . ?
C22 C21 P1 123.0(2) . . ?
C22 C21 C26 118.9(2) . . ?
C28 C27 P1 118.08(18) . . ?
C28 C27 C32 118.9(2) . . ?
C32 C27 P1 123.04(19) . . ?
C29 C30 H30 120.1 . . ?
C31 C30 H30 120.1 . . ?
C31 C30 C29 119.7(2) . . ?
C45 C44 H44 119.8 . . ?
C43 C44 C45 120.5(3) . . ?
C43 C44 H44 119.8 . . ?
C42 C43 H43 119.9 . . ?
C44 C43 C42 120.1(2) . . ?
C44 C43 H43 119.9 . . ?
C4 C3 H3 120.2 . . ?
C2 C3 C4 119.5(3) . . ?
C2 C3 H3 120.2 . . ?
C19 C18 H18 121.3 . . ?
C19 C18 C17 117.4(2) . . ?
C17 C18 H18 121.3 . . ?
C28 C29 C30 119.8(2) . . ?
C28 C29 H29 120.1 . . ?
C30 C29 H29 120.1 . . ?
C39 C38 H38 119.9 . . ?
C37 C38 C39 120.2(2) . . ?
C37 C38 H38 119.9 . . ?
C16 C17 C18 120.0(2) . . ?
C16 C17 H17 120.0 . . ?
C18 C17 H17 120.0 . . ?
N4 C13 H13 118.9 . . ?
N4 C13 C14 122.2(3) . . ?
C14 C13 H13 118.9 . . ?
C35 C36 C37 119.9(2) . . ?
C35 C36 H36 120.1 . . ?
C37 C36 H36 120.1 . . ?
C21 C26 H26 120.0 . . ?
C25 C26 C21 120.0(3) . . ?
C25 C26 H26 120.0 . . ?
C32 C31 H31 119.5 . . ?
C30 C31 C32 120.9(2) . . ?
C30 C31 H31 119.5 . . ?
C21 C22 H22 119.8 . . ?
C21 C22 C23 120.4(3) . . ?
C23 C22 H22 119.8 . . ?
N3 C14 C13 122.9(3) . . ?
N3 C14 H14 118.6 . . ?
C13 C14 H14 118.6 . . ?
C8 C9 C10 119.3(3) . . ?
C8 C9 H9 120.3 . . ?
C10 C9 H9 120.3 . . ?
C25 C24 H24 120.1 . . ?
C25 C24 C23 119.7(3) . . ?
C23 C24 H24 120.1 . . ?
C26 C25 H25 119.5 . . ?
C24 C25 C26 120.9(3) . . ?
C24 C25 H25 119.5 . . ?
C22 C23 H23 120.0 . . ?
C24 C23 C22 119.9(3) . . ?
C24 C23 H23 120.0 . . ?

loop_
_geom_bond_atom_site_label_1
_geom_bond_atom_site_label_2
_geom_bond_distance
_geom_bond_site_symmetry_2
_geom_bond_publ_flag
Cu1 P1 2.2523(6) . ?
Cu1 P2 2.2206(7) . ?
Cu1 N2 2.068(2) . ?
Cu1 N1 2.055(2) . ?
Cl1 O2 1.434(2) . ?
Cl1 O1 1.445(2) . ?
Cl1 O3 1.428(2) . ?
Cl1 O4 1.433(2) . ?
P1 C20 1.848(3) . ?
P1 C21 1.824(2) . ?
P1 C27 1.814(3) . ?
P2 C34 1.829(2) . ?
P2 C40 1.822(2) . ?
P2 C33 1.864(2) . ?
N2 C5 1.367(3) . ?
N2 C1 1.334(3) . ?
N1 C6 1.354(3) . ?
N1 C10 1.332(3) . ?
N6 C15 1.335(3) . ?
N6 C19 1.346(3) . ?
N5 C15 1.397(3) . ?
N5 C20 1.466(3) . ?
N5 C33 1.452(3) . ?
N3 C12 1.357(3) . ?
N3 C14 1.322(4) . ?
N4 C11 1.354(4) . ?
N4 C13 1.330(4) . ?
C6 C5 1.451(3) . ?
C6 C7 1.404(3) . ?
C34 C35 1.395(3) . ?
C34 C39 1.395(3) . ?
C40 C45 1.397(4) . ?
C40 C41 1.395(4) . ?
C45 H45 0.9300 . ?
C45 C44 1.392(4) . ?
C5 C4 1.403(4) . ?
C28 H28 0.9300 . ?
C28 C27 1.401(3) . ?
C28 C29 1.387(4) . ?
C15 C16 1.406(3) . ?
C1 H1 0.9300 . ?
C1 C2 1.397(4) . ?
C8 H8 0.9300 . ?
C8 C7 1.399(4) . ?
C8 C9 1.373(4) . ?
C12 C11 1.400(4) . ?
C12 C7 1.456(4) . ?
C35 H35 0.9300 . ?
C35 C36 1.389(4) . ?
C19 H19 0.9300 . ?
C19 C18 1.384(4) . ?
C39 H39 0.9300 . ?
C39 C38 1.395(4) . ?
C32 H32 0.9300 . ?
C32 C27 1.403(3) . ?
C32 C31 1.393(4) . ?
C4 C11 1.456(3) . ?
C4 C3 1.391(4) . ?
C16 H16 0.9300 . ?
C16 C17 1.376(4) . ?
C10 H10 0.9300 . ?
C10 C9 1.400(4) . ?
C20 H20A 0.9700 . ?
C20 H20B 0.9700 . ?
C37 H37 0.9300 . ?
C37 C38 1.381(4) . ?
C37 C36 1.390(4) . ?
C42 H42 0.9300 . ?
C42 C41 1.393(4) . ?
C42 C43 1.388(4) . ?
C41 H41 0.9300 . ?
C2 H2 0.9300 . ?
C2 C3 1.380(4) . ?
C33 H33A 0.9700 . ?
C33 H33B 0.9700 . ?
C21 C26 1.396(4) . ?
C21 C22 1.388(4) . ?
C30 H30 0.9300 . ?
C30 C29 1.395(4) . ?
C30 C31 1.383(4) . ?
C44 H44 0.9300 . ?
C44 C43 1.381(4) . ?
C43 H43 0.9300 . ?
C3 H3 0.9300 . ?
C18 H18 0.9300 . ?
C18 C17 1.387(4) . ?
C29 H29 0.9300 . ?
C38 H38 0.9300 . ?
C17 H17 0.9300 . ?
C13 H13 0.9300 . ?
C13 C14 1.394(4) . ?
C36 H36 0.9300 . ?
C26 H26 0.9300 . ?
C26 C25 1.386(4) . ?
C31 H31 0.9300 . ?
C22 H22 0.9300 . ?
C22 C23 1.399(4) . ?
C14 H14 0.9300 . ?
C9 H9 0.9300 . ?
C24 H24 0.9300 . ?
C24 C25 1.375(5) . ?
C24 C23 1.382(5) . ?
C25 H25 0.9300 . ?
C23 H23 0.9300 . ?
